data_7232485
loop_
_publ_author_name
'Zhang, Zhong'
'Wang, Yue-Lin'
'Li, Hai-Lou'
'Sun, Ke-Ning'
'Yang, Guo-Yu'

_publ_section_title
;
 Syntheses, structures and properties of three organic--inorganic hybrid
 polyoxotungstates constructed from {Ni6PW9} building blocks: from
 isolated clusters to 2-D layers
;
_journal_issue 16
_journal_name_full CrystEngComm
_journal_page_first 2641
_journal_paper_doi 10.1039/C9CE00194H
_journal_volume 21
_journal_year 2019
_chemical_formula_sum 'C32 H126 N18 Ni13 O98 P2 W18'
_chemical_formula_weight 6465.97
_space_group_crystal_system monoclinic
_space_group_IT_number 14
_space_group_name_Hall '-P 2ybc'
_space_group_name_H-M_alt 'P 1 21/c 1'
_symmetry_space_group_name_Hall '-P 2ybc'
_symmetry_space_group_name_H-M 'P 1 21/c 1'
_atom_sites_solution_hydrogens geom
_audit_creation_method SHELXL-2017/1
_audit_update_record
;
2018-09-21 deposited with the CCDC.    2019-03-11 downloaded from the CCDC.
;
_cell_angle_alpha 90
_cell_angle_beta 94.038(4)
_cell_angle_gamma 90
_cell_formula_units_Z 2
_cell_length_a 12.3192(3)
_cell_length_b 22.2133(6)
_cell_length_c 24.4657(13)
_cell_measurement_temperature 293(2)
_cell_volume 6678.4(4)
_computing_structure_refinement 'SHELXL-2017/1 (Sheldrick, 2017)'
_diffrn_ambient_temperature 293(2)
_diffrn_measured_fraction_theta_full 0.998
_diffrn_measured_fraction_theta_max 0.998
_diffrn_radiation_type MoK\a
_diffrn_radiation_wavelength 0.71073
_diffrn_reflns_av_R_equivalents 0.1174
_diffrn_reflns_av_unetI/netI 0.1311
_diffrn_reflns_Laue_measured_fraction_full 0.998
_diffrn_reflns_Laue_measured_fraction_max 0.998
_diffrn_reflns_limit_h_max 14
_diffrn_reflns_limit_h_min -14
_diffrn_reflns_limit_k_max 22
_diffrn_reflns_limit_k_min -26
_diffrn_reflns_limit_l_max 26
_diffrn_reflns_limit_l_min -29
_diffrn_reflns_number 36516
_diffrn_reflns_point_group_measured_fraction_full 0.998
_diffrn_reflns_point_group_measured_fraction_max 0.998
_diffrn_reflns_theta_full 24.998
_diffrn_reflns_theta_max 24.998
_diffrn_reflns_theta_min 2.875
_exptl_absorpt_coefficient_mu 17.340
_exptl_crystal_density_diffrn 3.215
_exptl_crystal_F_000 5908
_exptl_crystal_size_max 0.140
_exptl_crystal_size_mid 0.120
_exptl_crystal_size_min 0.100
_refine_diff_density_max 4.436
_refine_diff_density_min -2.775
_refine_diff_density_rms 0.502
_refine_ls_extinction_method none
_refine_ls_goodness_of_fit_ref 1.064
_refine_ls_hydrogen_treatment constr
_refine_ls_matrix_type full
_refine_ls_number_parameters 819
_refine_ls_number_reflns 11742
_refine_ls_number_restraints 122
_refine_ls_restrained_S_all 1.059
_refine_ls_R_factor_all 0.1400
_refine_ls_R_factor_gt 0.0862
_refine_ls_shift/su_max 0.001
_refine_ls_shift/su_mean 0.000
_refine_ls_structure_factor_coef Fsqd
_refine_ls_weighting_details 'w=1/[\s^2^(Fo^2^)+(0.0855P)^2^+199.4867P] where P=(Fo^2^+2Fc^2^)/3'
_refine_ls_weighting_scheme calc
_refine_ls_wR_factor_gt 0.1918
_refine_ls_wR_factor_ref 0.2179
_reflns_Friedel_coverage 0.000
_reflns_number_gt 7636
_reflns_number_total 11742
_reflns_threshold_expression 'I > 2\s(I)'
_cod_data_source_file c9ce00194h1.cif
_cod_data_source_block 1
_cod_depositor_comments 'Adding full bibliography for 7232485--7232487.cif.'
_cod_database_code 7232485
_shelx_shelxl_version_number 2017/1
_shelx_space_group_comment
;
The symmetry employed for this shelxl refinement is uniquely defined
by the following loop, which should always be used as a source of
symmetry information in preference to the above space-group names.
They are only intended as comments.
;
_shelx_estimated_absorpt_t_min 0.195
_shelx_estimated_absorpt_t_max 0.276

loop_
_space_group_symop_operation_xyz
'x, y, z'
'-x, y+1/2, -z+1/2'
'-x, -y, -z'
'x, -y-1/2, z-1/2'

loop_
_atom_site_label
_atom_site_type_symbol
_atom_site_fract_x
_atom_site_fract_y
_atom_site_fract_z
_atom_site_U_iso_or_equiv
_atom_site_adp_type
_atom_site_occupancy
_atom_site_site_symmetry_order
_atom_site_calc_flag
_atom_site_refinement_flags_posn
_atom_site_refinement_flags_adp
_atom_site_refinement_flags_occupancy
Ni1 Ni 0.4224(3) 0.77279(15) 0.05354(16) 0.0364(9) Uani 1 1 d . . .
Ni2 Ni 0.3114(3) 0.82100(13) 0.15138(15) 0.0280(8) Uani 1 1 d . . .
Ni3 Ni 0.5237(2) 0.74125(14) 0.17109(14) 0.0265(8) Uani 1 1 d . . .
Ni4 Ni 0.2277(2) 0.88088(14) 0.25681(15) 0.0300(8) Uani 1 1 d . . .
Ni5 Ni 0.4160(2) 0.79895(13) 0.27093(14) 0.0248(7) Uani 1 1 d . . .
Ni6 Ni 0.6280(2) 0.72765(15) 0.29033(16) 0.0314(8) Uani 1 1 d . . .
Ni7 Ni 0.000000 0.000000 0.500000 0.068(2) Uani 1 2 d S . P
P1 P 0.2899(4) 0.6869(2) 0.2073(2) 0.0072(10) Uani 1 1 d . U .
W1 W 0.41077(8) 0.61804(4) 0.09420(5) 0.0267(3) Uani 1 1 d . . .
W2 W 0.52385(8) 0.59315(4) 0.22461(5) 0.0260(3) Uani 1 1 d . . .
W3 W 0.15691(8) 0.59137(4) 0.30303(5) 0.0283(3) Uani 1 1 d . . .
W4 W 0.40058(8) 0.66016(5) 0.34325(5) 0.0270(3) Uani 1 1 d . . .
W5 W 0.16274(8) 0.71090(5) 0.07334(5) 0.0302(3) Uani 1 1 d . . .
W6 W 0.04906(8) 0.77446(4) 0.18420(5) 0.0284(3) Uani 1 1 d . . .
W7 W 0.17077(8) 0.74478(4) 0.32339(5) 0.0267(3) Uani 1 1 d . . .
W8 W 0.03159(8) 0.62120(5) 0.16292(5) 0.0293(3) Uani 1 1 d . . .
W9 W 0.27916(8) 0.52555(4) 0.18184(5) 0.0273(3) Uani 1 1 d . . .
C1 C 0.581(2) 0.7239(14) -0.0119(14) 0.074(6) Uani 1 1 d D U .
H1A H 0.595262 0.690763 0.013338 0.089 Uiso 1 1 calc R U .
H1B H 0.642243 0.727967 -0.034181 0.089 Uiso 1 1 calc R U .
C2 C 0.4791(17) 0.7100(13) -0.0486(11) 0.044(7) Uani 1 1 d D U .
H2A H 0.478881 0.733657 -0.081952 0.053 Uiso 1 1 calc R U .
H2B H 0.478061 0.667722 -0.058552 0.053 Uiso 1 1 calc R U .
C3 C 0.113(3) 0.9920(17) 0.2465(17) 0.073(10) Uani 1 1 d . U .
H3A H 0.081008 1.022780 0.222206 0.088 Uiso 1 1 calc R U .
H3B H 0.143339 1.011465 0.279614 0.088 Uiso 1 1 calc R U .
C4 C 0.030(2) 0.9488(14) 0.2598(16) 0.059(10) Uani 1 1 d . . .
H4A H -0.020302 0.968120 0.282992 0.070 Uiso 1 1 calc R U .
H4B H -0.010543 0.936341 0.226333 0.070 Uiso 1 1 calc R U .
C5 C 0.812(3) 0.6588(19) 0.3383(19) 0.085(13) Uani 1 1 d . . .
H5A H 0.847025 0.687500 0.363814 0.102 Uiso 1 1 calc R U .
H5B H 0.840421 0.619061 0.347424 0.102 Uiso 1 1 calc R U .
C6 C 0.835(3) 0.6743(15) 0.2827(15) 0.054(8) Uani 1 1 d . U .
H6A H 0.912883 0.677971 0.280324 0.065 Uiso 1 1 calc R U .
H6B H 0.808837 0.642456 0.258024 0.065 Uiso 1 1 calc R U .
C7 C 0.203(4) 0.074(2) 0.516(2) 0.100(13) Uani 1 1 d . U .
H7A H 0.247675 0.104859 0.501105 0.120 Uiso 1 1 calc R U .
H7B H 0.207705 0.076949 0.555552 0.120 Uiso 1 1 calc R U .
C8 C 0.237(3) 0.0112(16) 0.4974(18) 0.075(12) Uani 1 1 d . . .
H8A H 0.309586 0.001834 0.512612 0.090 Uiso 1 1 calc R U .
H8B H 0.235848 0.009425 0.457789 0.090 Uiso 1 1 calc R U .
C9 C 0.300(3) 0.8881(17) 0.0495(17) 0.075(5) Uani 1 1 d D U .
C10 C 0.249(3) 0.9349(16) 0.0101(16) 0.077(5) Uani 1 1 d D U .
H10A H 0.280738 0.973580 0.018367 0.115 Uiso 1 1 calc R U .
H10B H 0.171851 0.936817 0.013796 0.115 Uiso 1 1 calc R U .
H10C H 0.261931 0.923932 -0.026848 0.115 Uiso 1 1 calc R U .
C11 C 0.4060(18) 0.9028(10) 0.3430(10) 0.020(5) Uani 1 1 d . U .
C12 C 0.459(2) 0.9419(12) 0.3908(11) 0.032(6) Uani 1 1 d . . .
H12A H 0.505677 0.971646 0.376184 0.048 Uiso 1 1 calc R U .
H12B H 0.501458 0.916458 0.415916 0.048 Uiso 1 1 calc R U .
H12C H 0.403316 0.961441 0.409657 0.048 Uiso 1 1 calc R U .
C13 C 0.611(2) 0.8483(12) 0.2263(15) 0.053(9) Uani 1 1 d . . .
H13A H 0.679118 0.839956 0.209880 0.063 Uiso 1 1 calc R U .
H13B H 0.629458 0.868154 0.261059 0.063 Uiso 1 1 calc R U .
C14 C 0.533(2) 0.8664(13) 0.1320(12) 0.039(7) Uani 1 1 d . . .
H14A H 0.499163 0.896787 0.107885 0.047 Uiso 1 1 calc R U .
H14B H 0.604643 0.858205 0.119566 0.047 Uiso 1 1 calc R U .
C15 C 0.4409(19) 0.9117(11) 0.2083(11) 0.029(6) Uani 1 1 d . U .
H15A H 0.454649 0.934946 0.241638 0.034 Uiso 1 1 calc R U .
H15B H 0.406537 0.938248 0.180787 0.034 Uiso 1 1 calc R U .
C16 C 0.546(2) 0.8916(11) 0.1895(11) 0.029(6) Uani 1 1 d . U .
N1 N 0.567(2) 0.7796(12) 0.0190(13) 0.074(6) Uani 1 1 d D U .
H1C H 0.566891 0.811308 -0.003147 0.088 Uiso 1 1 calc R U .
H1D H 0.621131 0.783740 0.044845 0.088 Uiso 1 1 calc R U .
N2 N 0.3825(18) 0.7247(11) -0.0187(9) 0.046(6) Uani 1 1 d D . .
H2C H 0.348937 0.690768 -0.010554 0.055 Uiso 1 1 calc R U .
H2D H 0.336526 0.746452 -0.040369 0.055 Uiso 1 1 calc R U .
N3 N 0.1956(17) 0.9614(8) 0.2207(10) 0.035(6) Uani 1 1 d . . .
H3C H 0.255776 0.983701 0.222559 0.042 Uiso 1 1 calc R U .
H3D H 0.174815 0.955782 0.185476 0.042 Uiso 1 1 calc R U .
N4 N 0.0754(16) 0.8963(11) 0.2875(13) 0.055(8) Uani 1 1 d . . .
H4C H 0.032065 0.864683 0.281023 0.065 Uiso 1 1 calc R U .
H4D H 0.082818 0.902609 0.323494 0.065 Uiso 1 1 calc R U .
N5 N 0.6905(16) 0.6600(11) 0.3427(11) 0.042(6) Uani 1 1 d . . .
H5C H 0.675121 0.667646 0.376968 0.050 Uiso 1 1 calc R U .
H5D H 0.661529 0.624552 0.332769 0.050 Uiso 1 1 calc R U .
N6 N 0.7835(18) 0.7297(10) 0.2662(10) 0.040(6) Uani 1 1 d . . .
H6C H 0.782686 0.733908 0.229990 0.048 Uiso 1 1 calc R U .
H6D H 0.819698 0.760627 0.281807 0.048 Uiso 1 1 calc R U .
N7 N 0.081(3) 0.0799(13) 0.4920(13) 0.081(10) Uani 1 1 d . . .
H7C H 0.078906 0.090131 0.456794 0.098 Uiso 1 1 calc R U .
H7D H 0.047461 0.108748 0.509855 0.098 Uiso 1 1 calc R U .
N8 N 0.154(3) -0.0342(15) 0.5186(16) 0.090(11) Uani 1 1 d . . .
H8C H 0.165405 -0.038994 0.554657 0.108 Uiso 1 1 calc R U .
H8D H 0.160627 -0.069809 0.502557 0.108 Uiso 1 1 calc R U .
N9 N 0.6104(19) 0.9490(11) 0.1815(12) 0.062(9) Uani 1 1 d . . .
H9A H 0.582135 0.983426 0.187924 0.074 Uiso 1 1 calc R U .
H9B H 0.675069 0.946976 0.170417 0.074 Uiso 1 1 calc R U .
O1 O 0.5628(13) 0.7945(7) 0.2367(8) 0.031(4) Uani 1 1 d . . .
O2 O 0.4687(14) 0.8120(7) 0.1271(8) 0.033(5) Uani 1 1 d . . .
O3 O 0.3673(11) 0.8647(7) 0.2187(7) 0.020(4) Uani 1 1 d . . .
O4 O 0.4647(13) 0.8587(8) 0.3301(7) 0.030(4) Uani 1 1 d . . .
O5 O 0.3154(14) 0.9182(7) 0.3263(8) 0.033(4) Uani 1 1 d . . .
O6 O 0.4647(13) 0.6942(8) 0.1035(7) 0.029(4) Uani 1 1 d . . .
O7 O 0.2718(13) 0.7648(7) 0.0891(8) 0.032(4) Uani 1 1 d . . .
O8 O 0.5656(12) 0.6718(7) 0.2215(7) 0.030(4) Uani 1 1 d . . .
O9 O 0.3634(12) 0.7438(7) 0.2033(7) 0.025(4) Uani 1 1 d . U .
O10 O 0.1643(12) 0.8231(7) 0.1873(7) 0.024(4) Uani 1 1 d . U .
O11 O 0.4674(12) 0.7252(7) 0.3138(7) 0.026(4) Uani 1 1 d . . .
O12 O 0.2609(13) 0.7977(7) 0.2936(7) 0.027(4) Uani 1 1 d . . .
O13 O 0.4575(13) 0.5957(8) 0.0329(8) 0.032(4) Uani 1 1 d . . .
O14 O 0.2693(12) 0.6476(8) 0.0712(8) 0.033(4) Uani 1 1 d . . .
O15 O 0.1261(16) 0.7205(9) 0.0048(8) 0.047(5) Uani 1 1 d . . .
O16 O 0.0621(14) 0.7644(7) 0.1070(8) 0.032(4) Uani 1 1 d . . .
O17 O -0.0613(14) 0.8228(8) 0.1857(8) 0.036(4) Uani 1 1 d . U .
O18 O 0.0711(13) 0.7537(8) 0.2594(8) 0.033(4) Uani 1 1 d . . .
O19 O 0.1063(15) 0.7860(8) 0.3712(8) 0.042(5) Uani 1 1 d . . .
O20 O 0.2895(12) 0.7130(7) 0.3700(7) 0.026(4) Uani 1 1 d . . .
O21 O 0.4819(15) 0.6452(8) 0.4033(9) 0.043(5) Uani 1 1 d . . .
O22 O 0.4591(13) 0.6069(7) 0.2946(7) 0.028(4) Uani 1 1 d . . .
O23 O 0.6411(14) 0.5557(8) 0.2452(9) 0.042(5) Uani 1 1 d . . .
O24 O 0.5262(13) 0.5886(7) 0.1475(8) 0.035(5) Uani 1 1 d . . .
O25 O 0.3494(11) 0.6325(7) 0.1850(7) 0.022(4) Uani 1 1 d . . .
O26 O 0.1839(12) 0.6946(7) 0.1725(7) 0.028(4) Uani 1 1 d . . .
O27 O 0.2682(11) 0.6761(6) 0.2664(7) 0.021(4) Uani 1 1 d . . .
O28 O 0.3363(13) 0.5439(7) 0.1151(7) 0.029(4) Uani 1 1 d . . .
O29 O 0.0595(13) 0.6466(8) 0.0922(8) 0.037(5) Uani 1 1 d . . .
O30 O -0.0293(12) 0.6964(7) 0.1771(8) 0.031(4) Uani 1 1 d . . .
O31 O 0.2826(13) 0.5970(7) 0.3481(7) 0.029(4) Uani 1 1 d . U .
O32 O 0.1093(12) 0.6641(8) 0.3343(8) 0.033(4) Uani 1 1 d . . .
O33 O 0.4205(11) 0.5230(7) 0.2153(7) 0.028(4) Uani 1 1 d . . .
O34 O 0.1440(12) 0.5626(7) 0.1547(8) 0.033(4) Uani 1 1 d . . .
O35 O 0.0616(12) 0.6089(7) 0.2387(7) 0.025(4) Uani 1 1 d . U .
O36 O 0.2324(12) 0.5429(7) 0.2543(7) 0.023(4) Uani 1 1 d . U .
O37 O 0.2491(16) 0.4489(8) 0.1754(9) 0.044(5) Uani 1 1 d . . .
O38 O -0.0826(11) 0.5783(8) 0.1493(7) 0.029(4) Uani 1 1 d . . .
O39 O 0.0881(14) 0.5400(8) 0.3376(8) 0.038(5) Uani 1 1 d . . .
O40 O 0.371(3) 0.8530(10) 0.0202(10) 0.079(8) Uani 1 1 d . . .
O41 O 0.274(2) 0.8930(11) 0.1010(12) 0.075(5) Uani 1 1 d . U .
O1W O 0.6829(12) 0.7405(9) 0.1447(8) 0.039(5) Uani 1 1 d . . .
O2W O 0.6564(14) 0.7913(8) 0.3509(9) 0.043(5) Uani 1 1 d . . .
O3W O 0.012(3) -0.0249(14) 0.4144(13) 0.109(11) Uani 1 1 d . . .
O4W O 0.816(2) 0.9213(13) 0.1462(15) 0.102(10) Uani 1 1 d . . .
O5W O 0.7242(16) 0.6288(10) 0.1108(10) 0.059(6) Uani 1 1 d . . .
O6W O 0.919(2) 0.7006(18) 0.9431(13) 0.118(12) Uani 1 1 d . . .
O7W O 0.185(2) 0.8935(11) 0.4160(11) 0.078(8) Uani 1 1 d . . .
O8W O 0.142(2) 0.3405(12) 0.1589(15) 0.105(11) Uani 1 1 d . . .

loop_
_atom_site_aniso_label
_atom_site_aniso_U_11
_atom_site_aniso_U_22
_atom_site_aniso_U_33
_atom_site_aniso_U_23
_atom_site_aniso_U_13
_atom_site_aniso_U_12
Ni1 0.049(2) 0.0296(18) 0.032(2) -0.0051(16) 0.0097(17) -0.0117(16)
Ni2 0.0307(17) 0.0198(16) 0.034(2) -0.0004(14) 0.0061(15) -0.0008(14)
Ni3 0.0223(15) 0.0235(16) 0.035(2) -0.0029(14) 0.0111(14) -0.0034(13)
Ni4 0.0251(16) 0.0223(16) 0.044(2) -0.0037(15) 0.0093(15) 0.0048(14)
Ni5 0.0179(15) 0.0216(15) 0.036(2) -0.0014(14) 0.0084(14) 0.0019(13)
Ni6 0.0167(15) 0.0310(18) 0.047(3) -0.0047(16) 0.0078(15) 0.0003(14)
Ni7 0.111(6) 0.043(3) 0.049(5) 0.006(3) -0.009(4) 0.029(4)
P1 0.0066(13) 0.0065(13) 0.0083(14) 0.0002(9) 0.0005(9) 0.0002(9)
W1 0.0273(5) 0.0208(5) 0.0328(7) -0.0044(4) 0.0086(5) -0.0008(4)
W2 0.0199(5) 0.0196(5) 0.0388(7) -0.0008(4) 0.0049(5) 0.0036(4)
W3 0.0246(5) 0.0211(5) 0.0404(8) 0.0036(5) 0.0106(5) -0.0031(4)
W4 0.0235(5) 0.0260(5) 0.0320(7) 0.0025(5) 0.0059(5) 0.0009(4)
W5 0.0301(6) 0.0261(5) 0.0340(7) 0.0001(5) 0.0000(5) -0.0005(5)
W6 0.0199(5) 0.0212(5) 0.0443(8) -0.0007(5) 0.0029(5) 0.0032(4)
W7 0.0218(5) 0.0239(5) 0.0358(7) 0.0001(4) 0.0120(5) 0.0001(4)
W8 0.0193(5) 0.0228(5) 0.0458(8) -0.0001(5) 0.0019(5) -0.0018(4)
W9 0.0250(5) 0.0171(5) 0.0401(8) 0.0002(4) 0.0045(5) -0.0001(4)
C1 0.074(7) 0.074(6) 0.074(7) 0.0000(10) 0.0052(11) 0.0000(10)
C2 0.044(7) 0.044(7) 0.044(7) -0.0001(10) 0.0031(11) 0.0001(10)
C3 0.073(10) 0.073(10) 0.073(10) -0.0001(10) 0.0052(13) 0.0001(10)
C4 0.045(18) 0.045(19) 0.08(3) 0.017(18) 0.001(18) 0.014(16)
C5 0.08(3) 0.07(3) 0.10(4) 0.02(2) 0.02(3) 0.02(2)
C6 0.054(8) 0.055(8) 0.055(8) 0.0000(10) 0.0039(12) 0.0002(10)
C7 0.100(13) 0.100(13) 0.100(13) 0.0001(10) 0.0070(14) 0.0000(10)
C8 0.09(3) 0.06(2) 0.08(3) 0.03(2) 0.02(2) 0.04(2)
C9 0.076(5) 0.075(5) 0.075(5) -0.0001(10) 0.0053(10) 0.0000(10)
C10 0.077(6) 0.077(6) 0.076(5) 0.001(2) 0.005(2) 0.000(2)
C11 0.020(5) 0.020(5) 0.020(5) 0.0001(10) 0.0015(11) 0.0000(10)
C12 0.038(15) 0.041(15) 0.015(16) 0.003(12) -0.009(12) 0.005(13)
C13 0.051(18) 0.032(16) 0.08(3) -0.035(16) 0.007(17) 0.014(15)
C14 0.036(15) 0.058(19) 0.024(18) -0.002(14) 0.001(13) 0.002(14)
C15 0.029(6) 0.029(6) 0.029(6) -0.0002(10) 0.0020(11) 0.0001(10)
C16 0.029(6) 0.029(6) 0.029(6) -0.0002(10) 0.0020(11) -0.0001(10)
N1 0.073(7) 0.074(6) 0.074(6) 0.0000(10) 0.0052(11) -0.0001(10)
N2 0.068(17) 0.046(14) 0.023(15) -0.005(12) -0.003(12) -0.002(13)
N3 0.043(13) 0.008(10) 0.051(17) -0.010(9) -0.010(11) 0.004(9)
N4 0.018(11) 0.047(15) 0.10(3) -0.007(15) 0.007(13) -0.001(11)
N5 0.028(12) 0.045(14) 0.055(18) 0.011(12) 0.017(11) 0.006(11)
N6 0.049(14) 0.037(13) 0.033(16) -0.016(11) 0.006(12) -0.016(11)
N7 0.14(3) 0.056(19) 0.05(2) 0.004(15) 0.00(2) 0.01(2)
N8 0.10(2) 0.07(2) 0.11(3) -0.04(2) 0.00(2) 0.01(2)
N9 0.045(15) 0.040(14) 0.11(3) -0.022(15) 0.048(16) -0.018(13)
O1 0.031(9) 0.025(9) 0.037(13) 0.000(8) 0.004(8) -0.004(8)
O2 0.036(10) 0.008(8) 0.057(14) -0.006(8) 0.009(9) -0.008(7)
O3 0.013(7) 0.026(8) 0.022(10) -0.001(7) 0.009(7) 0.000(7)
O4 0.037(10) 0.034(10) 0.017(11) -0.001(8) -0.003(8) -0.021(8)
O5 0.040(10) 0.029(9) 0.033(12) 0.007(8) 0.008(9) 0.015(8)
O6 0.028(9) 0.051(11) 0.008(10) -0.006(8) 0.009(7) -0.010(8)
O7 0.032(9) 0.020(9) 0.045(13) 0.003(8) 0.002(9) -0.001(8)
O8 0.023(9) 0.035(10) 0.030(11) -0.013(8) -0.006(8) 0.013(8)
O9 0.025(4) 0.025(4) 0.025(4) -0.0001(10) 0.0021(11) 0.0002(10)
O10 0.024(4) 0.024(4) 0.024(4) -0.0001(10) 0.0017(11) -0.0002(10)
O11 0.024(8) 0.030(9) 0.027(11) 0.011(8) 0.020(8) 0.003(7)
O12 0.042(10) 0.025(9) 0.016(10) 0.003(7) 0.021(8) 0.010(8)
O13 0.026(9) 0.035(10) 0.036(12) -0.005(8) 0.002(8) 0.006(8)
O14 0.017(8) 0.037(10) 0.044(13) 0.004(9) 0.005(8) 0.015(8)
O15 0.052(12) 0.055(13) 0.036(14) 0.003(10) 0.009(10) -0.003(11)
O16 0.043(10) 0.018(9) 0.036(12) -0.001(8) 0.007(9) 0.002(8)
O17 0.036(5) 0.036(5) 0.036(5) 0.000(2) 0.001(2) 0.001(2)
O18 0.030(9) 0.032(10) 0.037(13) 0.006(8) 0.009(8) 0.003(8)
O19 0.044(11) 0.044(11) 0.039(14) -0.009(9) 0.016(9) 0.005(9)
O20 0.022(8) 0.028(9) 0.029(11) -0.009(8) 0.016(7) 0.001(7)
O21 0.046(11) 0.038(11) 0.044(14) 0.013(10) -0.013(10) 0.001(9)
O22 0.031(9) 0.034(9) 0.017(10) 0.002(8) -0.003(8) 0.006(8)
O23 0.036(10) 0.036(11) 0.053(15) 0.009(10) 0.001(9) 0.006(9)
O24 0.033(10) 0.022(9) 0.050(14) -0.004(8) 0.003(9) 0.016(8)
O25 0.011(7) 0.036(9) 0.017(10) -0.008(7) 0.002(7) -0.002(7)
O26 0.022(8) 0.021(8) 0.040(12) -0.009(8) 0.001(8) -0.009(7)
O27 0.010(7) 0.021(8) 0.031(11) -0.006(7) 0.002(7) -0.002(6)
O28 0.029(9) 0.028(9) 0.029(11) -0.001(8) -0.006(8) -0.005(8)
O29 0.027(9) 0.029(10) 0.056(15) 0.007(9) 0.015(9) -0.013(8)
O30 0.010(8) 0.030(9) 0.053(14) 0.012(9) 0.003(8) -0.008(7)
O31 0.028(4) 0.029(4) 0.029(4) 0.0003(10) 0.0022(11) -0.0003(10)
O32 0.018(8) 0.034(10) 0.049(14) -0.009(9) 0.008(8) 0.001(8)
O33 0.012(8) 0.029(9) 0.043(13) 0.005(8) 0.009(7) 0.003(7)
O34 0.014(8) 0.033(10) 0.051(14) -0.003(9) 0.003(8) 0.007(7)
O35 0.025(4) 0.025(4) 0.025(4) 0.0003(10) 0.0019(11) -0.0003(10)
O36 0.023(4) 0.023(4) 0.023(4) 0.0003(10) 0.0018(11) 0.0001(10)
O37 0.055(12) 0.027(10) 0.053(15) -0.009(9) 0.015(10) -0.007(9)
O38 0.010(8) 0.047(11) 0.030(11) -0.006(9) -0.006(7) 0.007(8)
O39 0.043(11) 0.036(10) 0.036(13) 0.009(9) 0.013(9) -0.002(9)
O40 0.16(3) 0.043(13) 0.041(16) 0.001(11) 0.022(16) -0.021(16)
O41 0.074(5) 0.074(5) 0.075(5) 0.0000(10) 0.0052(11) -0.0001(10)
O1W 0.007(8) 0.066(13) 0.046(14) -0.007(10) 0.008(8) -0.002(8)
O2W 0.032(10) 0.041(11) 0.058(15) -0.003(10) 0.016(10) 0.008(9)
O3W 0.17(3) 0.09(2) 0.07(2) 0.006(17) 0.00(2) -0.01(2)
O4W 0.09(2) 0.072(19) 0.14(3) 0.008(19) 0.01(2) 0.006(16)
O5W 0.047(12) 0.068(15) 0.065(18) 0.005(12) 0.017(12) 0.012(11)
O6W 0.09(2) 0.19(4) 0.07(2) 0.00(2) -0.022(17) -0.05(2)
O7W 0.084(17) 0.077(17) 0.07(2) -0.047(15) -0.004(15) -0.032(15)
O8W 0.078(18) 0.071(18) 0.17(4) 0.020(19) 0.05(2) -0.027(16)

loop_
_atom_type_symbol
_atom_type_description
_atom_type_scat_dispersion_real
_atom_type_scat_dispersion_imag
_atom_type_scat_source
C C 0.0033 0.0016 'International Tables Vol C Tables 4.2.6.8 and 6.1.1.4'
H H 0.0000 0.0000 'International Tables Vol C Tables 4.2.6.8 and 6.1.1.4'
N N 0.0061 0.0033 'International Tables Vol C Tables 4.2.6.8 and 6.1.1.4'
O O 0.0106 0.0060 'International Tables Vol C Tables 4.2.6.8 and 6.1.1.4'
Ni Ni 0.3393 1.1124 'International Tables Vol C Tables 4.2.6.8 and 6.1.1.4'
W W -0.8490 6.8722 'International Tables Vol C Tables 4.2.6.8 and 6.1.1.4'
P P 0.1023 0.0942 'International Tables Vol C Tables 4.2.6.8 and 6.1.1.4'

loop_
_geom_angle_atom_site_label_1
_geom_angle_atom_site_label_2
_geom_angle_atom_site_label_3
_geom_angle
_geom_angle_site_symmetry_1
_geom_angle_site_symmetry_3
N1 Ni1 O40 91.5(12) . .
N1 Ni1 O2 97.8(10) . .
O40 Ni1 O2 92.3(8) . .
N1 Ni1 N2 81.2(10) . .
O40 Ni1 N2 93.4(10) . .
O2 Ni1 N2 174.2(9) . .
N1 Ni1 O7 179.4(9) . .
O40 Ni1 O7 88.9(9) . .
O2 Ni1 O7 82.6(7) . .
N2 Ni1 O7 98.3(8) . .
N1 Ni1 O6 96.4(10) . .
O40 Ni1 O6 168.8(8) . .
O2 Ni1 O6 78.8(6) . .
N2 Ni1 O6 95.6(8) . .
O7 Ni1 O6 83.3(6) . .
O3 Ni2 O7 169.7(7) . .
O3 Ni2 O41 99.6(9) . .
O7 Ni2 O41 89.8(9) . .
O3 Ni2 O10 84.3(6) . .
O7 Ni2 O10 99.4(7) . .
O41 Ni2 O10 94.0(9) . .
O3 Ni2 O2 90.5(7) . .
O7 Ni2 O2 84.5(7) . .
O41 Ni2 O2 94.5(9) . .
O10 Ni2 O2 170.6(7) . .
O3 Ni2 O9 80.4(6) . .
O7 Ni2 O9 89.9(7) . .
O41 Ni2 O9 175.9(8) . .
O10 Ni2 O9 90.0(6) . .
O2 Ni2 O9 81.4(6) . .
O2 Ni3 O8 173.3(7) . .
O2 Ni3 O1 91.2(7) . .
O8 Ni3 O1 85.7(7) . .
O2 Ni3 O6 83.0(7) . .
O8 Ni3 O6 99.5(7) . .
O1 Ni3 O6 172.1(7) . .
O2 Ni3 O1W 97.4(8) . .
O8 Ni3 O1W 88.7(7) . .
O1 Ni3 O1W 94.1(7) . .
O6 Ni3 O1W 92.0(7) . .
O2 Ni3 O9 83.8(7) . .
O8 Ni3 O9 89.9(6) . .
O1 Ni3 O9 82.5(6) . .
O6 Ni3 O9 91.5(6) . .
O1W Ni3 O9 176.4(7) . .
N3 Ni4 O3 95.8(8) . .
N3 Ni4 O12 179.7(8) . .
O3 Ni4 O12 84.0(6) . .
N3 Ni4 N4 81.9(10) . .
O3 Ni4 N4 173.7(10) . .
O12 Ni4 N4 98.3(8) . .
N3 Ni4 O5 94.4(8) . .
O3 Ni4 O5 92.1(6) . .
O12 Ni4 O5 85.8(7) . .
N4 Ni4 O5 93.9(9) . .
N3 Ni4 O10 97.4(8) . .
O3 Ni4 O10 79.1(6) . .
O12 Ni4 O10 82.3(6) . .
N4 Ni4 O10 95.3(9) . .
O5 Ni4 O10 165.9(6) . .
O3 Ni5 O4 92.2(7) . .
O3 Ni5 O11 171.6(7) . .
O4 Ni5 O11 95.4(7) . .
O3 Ni5 O12 86.5(6) . .
O4 Ni5 O12 93.0(7) . .
O11 Ni5 O12 96.5(6) . .
O3 Ni5 O1 90.4(6) . .
O4 Ni5 O1 95.6(7) . .
O11 Ni5 O1 85.4(6) . .
O12 Ni5 O1 171.0(7) . .
O3 Ni5 O9 82.1(6) . .
O4 Ni5 O9 174.2(7) . .
O11 Ni5 O9 90.2(7) . .
O12 Ni5 O9 87.9(6) . .
O1 Ni5 O9 83.3(7) . .
N6 Ni6 O2W 94.4(8) . .
N6 Ni6 N5 83.2(9) . .
O2W Ni6 N5 91.0(9) . .
N6 Ni6 O11 179.1(9) . .
O2W Ni6 O11 86.4(7) . .
N5 Ni6 O11 97.3(7) . .
N6 Ni6 O1 97.4(8) . .
O2W Ni6 O1 90.1(7) . .
N5 Ni6 O1 178.8(9) . .
O11 Ni6 O1 82.1(6) . .
N6 Ni6 O8 94.4(8) . .
O2W Ni6 O8 167.3(7) . .
N5 Ni6 O8 99.1(9) . .
O11 Ni6 O8 84.8(7) . .
O1 Ni6 O8 79.8(7) . .
N7 Ni7 N7 180.0 . 3_556
N7 Ni7 N8 84.1(13) . .
N7 Ni7 N8 95.9(13) 3_556 .
N7 Ni7 N8 95.9(13) . 3_556
N7 Ni7 N8 84.1(13) 3_556 3_556
N8 Ni7 N8 180.0 . 3_556
N7 Ni7 O3W 93.5(12) . .
N7 Ni7 O3W 86.5(12) 3_556 .
N8 Ni7 O3W 89.7(14) . .
N8 Ni7 O3W 90.3(14) 3_556 .
N7 Ni7 O3W 86.5(12) . 3_556
N7 Ni7 O3W 93.5(12) 3_556 3_556
N8 Ni7 O3W 90.3(14) . 3_556
N8 Ni7 O3W 89.7(14) 3_556 3_556
O3W Ni7 O3W 180.0 . 3_556
O27 P1 O26 110.5(9) . .
O27 P1 O25 109.7(9) . .
O26 P1 O25 107.7(9) . .
O27 P1 O9 109.4(9) . .
O26 P1 O9 110.8(9) . .
O25 P1 O9 108.8(8) . .
O13 W1 O6 103.7(7) . .
O13 W1 O14 101.3(8) . .
O6 W1 O14 92.0(8) . .
O13 W1 O28 100.1(8) . .
O6 W1 O28 156.1(7) . .
O14 W1 O28 86.1(7) . .
O13 W1 O24 102.2(8) . .
O6 W1 O24 89.2(7) . .
O14 W1 O24 155.5(8) . .
O28 W1 O24 83.1(7) . .
O13 W1 O25 170.6(7) . .
O6 W1 O25 84.1(6) . .
O14 W1 O25 83.5(7) . .
O28 W1 O25 72.0(6) . .
O24 W1 O25 72.2(6) . .
O23 W2 O8 104.0(8) . .
O23 W2 O24 101.3(8) . .
O8 W2 O24 89.2(8) . .
O23 W2 O22 101.9(8) . .
O8 W2 O22 91.1(7) . .
O24 W2 O22 156.1(7) . .
O23 W2 O33 99.8(7) . .
O8 W2 O33 156.0(7) . .
O24 W2 O33 84.3(7) . .
O22 W2 O33 85.8(7) . .
O23 W2 O25 170.5(8) . .
O8 W2 O25 83.3(6) . .
O24 W2 O25 72.6(6) . .
O22 W2 O25 83.7(6) . .
O33 W2 O25 72.7(6) . .
O39 W3 O31 100.2(8) . .
O39 W3 O36 102.6(8) . .
O31 W3 O36 89.2(7) . .
O39 W3 O32 101.2(8) . .
O31 W3 O32 88.3(7) . .
O36 W3 O32 156.2(7) . .
O39 W3 O35 104.3(8) . .
O31 W3 O35 155.5(7) . .
O36 W3 O35 84.2(7) . .
O32 W3 O35 88.3(7) . .
O39 W3 O27 170.6(8) . .
O31 W3 O27 73.0(6) . .
O36 W3 O27 84.1(6) . .
O32 W3 O27 72.5(6) . .
O35 W3 O27 82.8(6) . .
O21 W4 O11 103.5(8) . .
O21 W4 O22 101.1(8) . .
O11 W4 O22 92.5(7) . .
O21 W4 O20 101.9(9) . .
O11 W4 O20 90.2(7) . .
O22 W4 O20 155.6(7) . .
O21 W4 O31 100.9(8) . .
O11 W4 O31 155.5(7) . .
O22 W4 O31 84.8(7) . .
O20 W4 O31 82.7(6) . .
O21 W4 O27 172.5(7) . .
O11 W4 O27 82.9(6) . .
O22 W4 O27 82.3(6) . .
O20 W4 O27 73.9(6) . .
O31 W4 O27 72.6(6) . .
O15 W5 O7 105.3(9) . .
O15 W5 O14 101.3(9) . .
O7 W5 O14 89.6(7) . .
O15 W5 O16 101.9(9) . .
O7 W5 O16 89.5(7) . .
O14 W5 O16 156.2(8) . .
O15 W5 O29 100.8(9) . .
O7 W5 O29 153.9(8) . .
O14 W5 O29 86.0(7) . .
O16 W5 O29 84.5(7) . .
O15 W5 O26 170.8(7) . .
O7 W5 O26 82.1(7) . .
O14 W5 O26 83.9(7) . .
O16 W5 O26 72.4(7) . .
O29 W5 O26 71.9(7) . .
O17 W6 O10 104.3(8) . .
O17 W6 O18 100.8(8) . .
O10 W6 O18 92.7(7) . .
O17 W6 O16 102.3(8) . .
O10 W6 O16 89.4(7) . .
O18 W6 O16 155.4(7) . .
O17 W6 O30 99.5(7) . .
O10 W6 O30 156.1(7) . .
O18 W6 O30 84.7(8) . .
O16 W6 O30 83.5(7) . .
O17 W6 O26 170.1(7) . .
O10 W6 O26 84.3(6) . .
O18 W6 O26 83.4(7) . .
O16 W6 O26 72.4(6) . .
O30 W6 O26 71.8(6) . .
O19 W7 O12 104.7(8) . .
O19 W7 O20 99.2(8) . .
O12 W7 O20 90.8(7) . .
O19 W7 O18 101.4(8) . .
O12 W7 O18 88.9(8) . .
O20 W7 O18 158.7(7) . .
O19 W7 O32 101.0(8) . .
O12 W7 O32 154.1(7) . .
O20 W7 O32 82.5(7) . .
O18 W7 O32 88.5(7) . .
O19 W7 O27 171.7(8) . .
O12 W7 O27 80.5(6) . .
O20 W7 O27 74.0(6) . .
O18 W7 O27 84.9(6) . .
O32 W7 O27 73.6(6) . .
O38 W8 O30 101.4(7) . .
O38 W8 O29 100.9(8) . .
O30 W8 O29 90.3(8) . .
O38 W8 O35 102.2(8) . .
O30 W8 O35 90.1(7) . .
O29 W8 O35 156.3(7) . .
O38 W8 O34 101.0(7) . .
O30 W8 O34 157.6(7) . .
O29 W8 O34 85.8(8) . .
O35 W8 O34 84.9(7) . .
O38 W8 O26 171.3(7) . .
O30 W8 O26 73.0(6) . .
O29 W8 O26 72.8(7) . .
O35 W8 O26 84.7(6) . .
O34 W8 O26 84.8(6) . .
O37 W9 O28 103.0(8) . .
O37 W9 O33 101.2(8) . .
O28 W9 O33 89.6(7) . .
O37 W9 O34 102.2(8) . .
O28 W9 O34 88.6(7) . .
O33 W9 O34 156.3(7) . .
O37 W9 O36 101.6(8) . .
O28 W9 O36 155.4(7) . .
O33 W9 O36 86.2(7) . .
O34 W9 O36 85.7(7) . .
O37 W9 O25 171.3(7) . .
O28 W9 O25 70.9(6) . .
O33 W9 O25 73.1(6) . .
O34 W9 O25 84.0(6) . .
O36 W9 O25 84.7(6) . .
N1 C1 C2 111(3) . .
N2 C2 C1 109(2) . .
N3 C3 C4 109(3) . .
N4 C4 C3 113(3) . .
C6 C5 N5 109(3) . .
N6 C6 C5 111(3) . .
C8 C7 N7 104(4) . .
C7 C8 N8 107(3) . .
O41 C9 O40 137(3) . .
O41 C9 C10 116(3) . .
O40 C9 C10 107(3) . .
O5 C11 O4 131(2) . .
O5 C11 C12 115(2) . .
O4 C11 C12 113(2) . .
O1 C13 C16 117(2) . .
O2 C14 C16 114(2) . .
O3 C15 C16 115(2) . .
C15 C16 C13 117(2) . .
C15 C16 C14 111(2) . .
C13 C16 C14 110(2) . .
C15 C16 N9 105(2) . .
C13 C16 N9 111(2) . .
C14 C16 N9 102(2) . .
C1 N1 Ni1 107(2) . .
C2 N2 Ni1 112.4(17) . .
C3 N3 Ni4 111(2) . .
C4 N4 Ni4 107(2) . .
C5 N5 Ni6 107(2) . .
C6 N6 Ni6 107.7(18) . .
C7 N7 Ni7 110(2) . .
C8 N8 Ni7 108(2) . .
C13 O1 Ni3 116.4(18) . .
C13 O1 Ni5 116.4(15) . .
Ni3 O1 Ni5 100.6(7) . .
C13 O1 Ni6 125.5(18) . .
Ni3 O1 Ni6 98.1(7) . .
Ni5 O1 Ni6 95.1(7) . .
C14 O2 Ni3 116.8(16) . .
C14 O2 Ni1 123.1(16) . .
Ni3 O2 Ni1 101.7(7) . .
C14 O2 Ni2 114.4(14) . .
Ni3 O2 Ni2 102.1(8) . .
Ni1 O2 Ni2 94.9(7) . .
C15 O3 Ni2 113.6(14) . .
C15 O3 Ni5 118.9(14) . .
Ni2 O3 Ni5 104.0(7) . .
C15 O3 Ni4 121.4(13) . .
Ni2 O3 Ni4 102.1(6) . .
Ni5 O3 Ni4 93.4(6) . .
C11 O4 Ni5 122.5(15) . .
C11 O5 Ni4 124.5(16) . .
W1 O6 Ni3 132.8(9) . .
W1 O6 Ni1 127.1(9) . .
Ni3 O6 Ni1 95.8(7) . .
W5 O7 Ni2 135.0(10) . .
W5 O7 Ni1 128.7(9) . .
Ni2 O7 Ni1 95.0(7) . .
W2 O8 Ni3 134.1(9) . .
W2 O8 Ni6 126.6(10) . .
Ni3 O8 Ni6 95.6(7) . .
P1 O9 Ni5 124.4(10) . .
P1 O9 Ni3 123.1(9) . .
Ni5 O9 Ni3 93.6(6) . .
P1 O9 Ni2 121.3(9) . .
Ni5 O9 Ni2 93.4(6) . .
Ni3 O9 Ni2 92.6(6) . .
W6 O10 Ni2 133.4(9) . .
W6 O10 Ni4 128.1(8) . .
Ni2 O10 Ni4 93.8(6) . .
W4 O11 Ni5 135.1(9) . .
W4 O11 Ni6 125.9(8) . .
Ni5 O11 Ni6 95.9(6) . .
W7 O12 Ni5 137.6(9) . .
W7 O12 Ni4 130.1(9) . .
Ni5 O12 Ni4 91.7(6) . .
W1 O14 W5 148.4(11) . .
W6 O16 W5 126.0(9) . .
W6 O18 W7 148.2(9) . .
W7 O20 W4 123.0(9) . .
W4 O22 W2 149.0(10) . .
W2 O24 W1 125.5(8) . .
P1 O25 W1 128.3(9) . .
P1 O25 W2 124.6(9) . .
W1 O25 W2 89.6(5) . .
P1 O25 W9 125.5(8) . .
W1 O25 W9 88.6(5) . .
W2 O25 W9 88.0(5) . .
P1 O26 W5 126.8(9) . .
P1 O26 W6 125.3(9) . .
W5 O26 W6 89.0(6) . .
P1 O26 W8 126.5(9) . .
W5 O26 W8 88.7(5) . .
W6 O26 W8 88.4(5) . .
P1 O27 W4 127.6(8) . .
P1 O27 W7 125.2(8) . .
W4 O27 W7 88.8(5) . .
P1 O27 W3 126.6(8) . .
W4 O27 W3 88.2(5) . .
W7 O27 W3 87.8(5) . .
W9 O28 W1 128.3(9) . .
W8 O29 W5 126.2(10) . .
W8 O30 W6 126.6(8) . .
W3 O31 W4 126.0(9) . .
W3 O32 W7 125.9(9) . .
W9 O33 W2 125.9(8) . .
W8 O34 W9 149.6(11) . .
W8 O35 W3 153.5(9) . .
W3 O36 W9 151.3(9) . .
C9 O40 Ni1 117.9(19) . .
C9 O41 Ni2 117(2) . .

loop_
_geom_bond_atom_site_label_1
_geom_bond_atom_site_label_2
_geom_bond_distance
_geom_bond_site_symmetry_2
Ni1 N1 2.03(3) .
Ni1 O40 2.04(2) .
Ni1 O2 2.044(19) .
Ni1 N2 2.09(2) .
Ni1 O7 2.111(17) .
Ni1 O6 2.174(18) .
Ni2 O3 1.992(16) .
Ni2 O7 2.003(18) .
Ni2 O41 2.05(3) .
Ni2 O10 2.070(16) .
Ni2 O2 2.076(17) .
Ni2 O9 2.203(17) .
Ni3 O2 1.995(18) .
Ni3 O8 2.019(18) .
Ni3 O1 2.025(18) .
Ni3 O6 2.045(17) .
Ni3 O1W 2.108(15) .
Ni3 O9 2.178(16) .
Ni4 N3 2.02(2) .
Ni4 O3 2.045(14) .
Ni4 O12 2.083(16) .
Ni4 N4 2.10(2) .
Ni4 O5 2.118(19) .
Ni4 O10 2.228(17) .
Ni5 O3 2.006(16) .
Ni5 O4 2.023(17) .
Ni5 O11 2.024(16) .
Ni5 O12 2.026(16) .
Ni5 O1 2.048(17) .
Ni5 O9 2.124(17) .
Ni6 N6 2.04(2) .
Ni6 O2W 2.06(2) .
Ni6 N5 2.09(2) .
Ni6 O11 2.099(14) .
Ni6 O1 2.103(18) .
Ni6 O8 2.186(17) .
Ni7 N7 2.05(3) .
Ni7 N7 2.05(3) 3_556
Ni7 N8 2.06(3) .
Ni7 N8 2.06(3) 3_556
Ni7 O3W 2.18(3) .
Ni7 O3W 2.18(3) 3_556
P1 O27 1.509(17) .
P1 O26 1.517(17) .
P1 O25 1.532(16) .
P1 O9 1.561(16) .
W1 O13 1.717(18) .
W1 O6 1.826(17) .
W1 O14 1.910(15) .
W1 O28 1.970(16) .
W1 O24 1.972(18) .
W1 O25 2.418(15) .
W2 O23 1.711(17) .
W2 O8 1.825(17) .
W2 O24 1.89(2) .
W2 O22 1.964(17) .
W2 O33 2.016(16) .
W2 O25 2.456(15) .
W3 O39 1.684(17) .
W3 O31 1.841(17) .
W3 O36 1.897(15) .
W3 O32 1.899(16) .
W3 O35 1.936(17) .
W3 O27 2.529(15) .
W4 O21 1.751(19) .
W4 O11 1.834(15) .
W4 O22 1.859(17) .
W4 O20 1.950(14) .
W4 O31 2.030(16) .
W4 O27 2.426(16) .
W5 O15 1.72(2) .
W5 O7 1.821(16) .
W5 O14 1.927(15) .
W5 O16 1.942(16) .
W5 O29 1.989(15) .
W5 O26 2.449(18) .
W6 O17 1.735(17) .
W6 O10 1.781(15) .
W6 O18 1.899(19) .
W6 O16 1.921(19) .
W6 O30 1.987(15) .
W6 O26 2.461(16) .
W7 O19 1.723(17) .
W7 O12 1.806(15) .
W7 O20 1.924(17) .
W7 O18 1.930(19) .
W7 O32 1.970(17) .
W7 O27 2.439(15) .
W8 O38 1.712(16) .
W8 O30 1.873(17) .
W8 O29 1.875(19) .
W8 O35 1.885(17) .
W8 O34 1.922(15) .
W8 O26 2.484(15) .
W9 O37 1.748(17) .
W9 O28 1.869(18) .
W9 O33 1.872(15) .
W9 O34 1.932(15) .
W9 O36 1.942(16) .
W9 O25 2.528(16) .
C1 N1 1.466(10) .
C1 C2 1.517(10) .
C2 N2 1.477(10) .
C3 N3 1.41(4) .
C3 C4 1.46(4) .
C4 N4 1.44(4) .
C5 C6 1.45(5) .
C5 N5 1.51(4) .
C6 N6 1.43(4) .
C7 C8 1.53(5) .
C7 N7 1.58(5) .
C8 N8 1.55(5) .
C9 O41 1.33(4) .
C9 O40 1.41(5) .
C9 C10 1.522(10) .
C11 O5 1.21(3) .
C11 O4 1.27(3) .
C11 C12 1.56(3) .
C13 O1 1.37(3) .
C13 C16 1.51(4) .
C14 O2 1.45(3) .
C14 C16 1.51(4) .
C15 O3 1.42(3) .
C15 C16 1.47(3) .
C16 N9 1.52(3) .
